data_7026563
loop_
_publ_author_name
'Shen, Miao'
'Huang, Wei'
'Zhang, Wenjuan'
'Hao, Xiang'
'Sun, Wen-Hua'
'Redshaw, Carl'

_publ_section_title
;
 Synthesis and characterisation of alkylaluminium benzimidazolates and
 their use in the ring-opening polymerisation of \e-caprolactone.
;
_journal_issue 41
_journal_name_full 'Dalton transactions (Cambridge, England : 2003)'
_journal_page_first 9912
_journal_page_last 9922
_journal_paper_doi 10.1039/c0dt00514b
_journal_volume 39
_journal_year 2010
_chemical_formula_sum 'C19 H18 Al N3'
_chemical_formula_weight 315.34
_chemical_name_systematic
;
?
;
_space_group_IT_number 14
_symmetry_cell_setting monoclinic
_symmetry_space_group_name_Hall '-P 2ybc'
_symmetry_space_group_name_H-M 'P 1 21/c 1'
_atom_sites_solution_hydrogens geom
_atom_sites_solution_primary direct
_atom_sites_solution_secondary difmap
_audit_creation_method SHELXL-97
_cell_angle_alpha 90.00
_cell_angle_beta 89.19(3)
_cell_angle_gamma 90.00
_cell_formula_units_Z 4
_cell_length_a 7.0651(14)
_cell_length_b 12.449(3)
_cell_length_c 18.375(4)
_cell_measurement_temperature 173(2)
_cell_measurement_theta_max 25.00
_cell_measurement_theta_min 1.98
_cell_volume 1616.0(6)
_computing_cell_refinement 'Siemens SMART & SAINT'
_computing_data_collection 'Siemens SMART'
_computing_data_reduction 'Siemens XPREP'
_computing_molecular_graphics 'Bruker SHELXTL'
_computing_publication_material 'Bruker SHELXTL'
_computing_structure_refinement 'Siemens SHELXTL'
_computing_structure_solution 'Siemens SHELXTL'
_diffrn_ambient_temperature 173(2)
_diffrn_measured_fraction_theta_full 1.000
_diffrn_measured_fraction_theta_max 1.000
_diffrn_measurement_device_type 'Bruker P4'
_diffrn_measurement_method '\w scans'
_diffrn_radiation_monochromator graphite
_diffrn_radiation_source 'fine-focus sealed tube'
_diffrn_radiation_type MoK\a
_diffrn_radiation_wavelength 0.71073
_diffrn_reflns_av_R_equivalents 0.1221
_diffrn_reflns_av_sigmaI/netI 0.1020
_diffrn_reflns_limit_h_max 8
_diffrn_reflns_limit_h_min -8
_diffrn_reflns_limit_k_max 14
_diffrn_reflns_limit_k_min -14
_diffrn_reflns_limit_l_max 21
_diffrn_reflns_limit_l_min -20
_diffrn_reflns_number 10089
_diffrn_reflns_theta_full 25.00
_diffrn_reflns_theta_max 25.00
_diffrn_reflns_theta_min 1.98
_diffrn_standards_decay_% none
_diffrn_standards_interval_count none
_diffrn_standards_interval_time none
_diffrn_standards_number none
_exptl_absorpt_coefficient_mu 0.128
_exptl_absorpt_correction_T_max 0.9962
_exptl_absorpt_correction_T_min 0.9724
_exptl_absorpt_correction_type empirical
_exptl_absorpt_process_details 'SADABS (Sheldrick, 1996)'
_exptl_crystal_colour yellow
_exptl_crystal_density_diffrn 1.296
_exptl_crystal_density_method 'not measured'
_exptl_crystal_description Plate
_exptl_crystal_F_000 664
_exptl_crystal_size_max 0.22
_exptl_crystal_size_mid 0.12
_exptl_crystal_size_min 0.03
_refine_diff_density_max 0.535
_refine_diff_density_min -0.447
_refine_diff_density_rms 0.114
_refine_ls_extinction_method none
_refine_ls_goodness_of_fit_ref 1.200
_refine_ls_hydrogen_treatment constr
_refine_ls_matrix_type full
_refine_ls_number_parameters 208
_refine_ls_number_reflns 2850
_refine_ls_number_restraints 0
_refine_ls_restrained_S_all 1.200
_refine_ls_R_factor_gt 0.1260
_refine_ls_shift/su_max 0.000
_refine_ls_shift/su_mean 0.000
_refine_ls_structure_factor_coef Fsqd
_refine_ls_weighting_details 'calc w=1/[\s^2^(Fo^2^)+(0.1035P)^2^+5.9314P] where P=(Fo^2^+2Fc^2^)/3'
_refine_ls_weighting_scheme calc
_refine_ls_wR_factor_gt 0.2970
_refine_ls_wR_factor_ref 0.3101
_reflns_number_gt 2324
_reflns_number_total 2850
_reflns_threshold_expression >2sigma(I)
_cod_data_source_file c0dt00514b.txt
_cod_data_source_block 4
_cod_depositor_comments
;
The following automatic conversions were performed:

'_symmetry_cell_setting' value 'Monoclinic' changed to 'monoclinic'
according to /home/saulius/struct/CIF-dictionaries/cif_core.dic
dictionary named 'cif_core.dic' version 2.4.2 from 2011-04-26.

Automatic conversion script
Id: cif_fix_values 1891 2012-01-12 08:04:46Z andrius 
;
_cod_original_cell_volume 1615.9(6)
_cod_original_sg_symbol_H-M P2(1)/c
_cod_database_code 7026563
_refine_ls_r_factor_ref 0.1483

loop_
_symmetry_equiv_pos_as_xyz
'x, y, z'
'-x, y+1/2, -z+1/2'
'-x, -y, -z'
'x, -y-1/2, z-1/2'

loop_
_atom_site_label
_atom_site_type_symbol
_atom_site_fract_x
_atom_site_fract_y
_atom_site_fract_z
_atom_site_U_iso_or_equiv
_atom_site_adp_type
_atom_site_occupancy
_atom_site_symmetry_multiplicity
_atom_site_calc_flag
_atom_site_refinement_flags
Al1 Al 0.2393(3) 0.59744(14) 0.35026(10) 0.0309(5) Uani 1 1 d .
N3 N 0.2561(8) 0.3326(4) 0.2166(3) 0.0366(13) Uani 1 1 d .
N2 N 0.2478(7) 0.4614(4) 0.3057(3) 0.0316(12) Uani 1 1 d .
N1 N 0.2346(7) 0.6806(4) 0.2573(3) 0.0316(12) Uani 1 1 d .
C12 C 0.2603(9) 0.3616(5) 0.3392(3) 0.0341(14) Uani 1 1 d .
C9 C 0.2301(9) 0.6348(5) 0.1874(3) 0.0328(14) Uani 1 1 d .
C11 C 0.2457(8) 0.4381(5) 0.2328(3) 0.0325(14) Uani 1 1 d .
C4 C 0.2224(11) 0.7039(6) 0.1247(4) 0.0451(17) Uani 1 1 d .
C8 C 0.2361(9) 0.5211(5) 0.1753(3) 0.0373(15) Uani 1 1 d .
C17 C 0.2643(9) 0.2847(5) 0.2841(3) 0.0345(14) Uani 1 1 d .
C1 C 0.2353(9) 0.7882(5) 0.2634(3) 0.0355(15) Uani 1 1 d .
C10 C 0.2389(10) 0.8375(5) 0.3378(4) 0.0439(17) Uani 1 1 d .
H10A H 0.2416 0.7805 0.3745 0.066 Uiso 1 1 calc R
H10B H 0.1255 0.8817 0.3453 0.066 Uiso 1 1 calc R
H10C H 0.3520 0.8825 0.3422 0.066 Uiso 1 1 calc R
C5 C 0.2150(12) 0.6589(6) 0.0540(4) 0.052(2) Uani 1 1 d .
H5A H 0.2067 0.7051 0.0130 0.063 Uiso 1 1 calc R
C7 C 0.2284(10) 0.4829(6) 0.1042(3) 0.0417(16) Uani 1 1 d .
H7A H 0.2291 0.4074 0.0964 0.050 Uiso 1 1 calc R
C2 C 0.2316(10) 0.8573(5) 0.2030(4) 0.0421(16) Uani 1 1 d .
H2A H 0.2354 0.9329 0.2101 0.050 Uiso 1 1 calc R
C32 C 0.4742(10) 0.6208(6) 0.4040(4) 0.0458(18) Uani 1 1 d .
H32A H 0.4702 0.5791 0.4492 0.069 Uiso 1 1 calc R
H32B H 0.4870 0.6973 0.4155 0.069 Uiso 1 1 calc R
H32C H 0.5826 0.5976 0.3741 0.069 Uiso 1 1 calc R
C31 C -0.0021(10) 0.6138(6) 0.4033(4) 0.0469(18) Uani 1 1 d .
H31A H 0.0022 0.5730 0.4488 0.070 Uiso 1 1 calc R
H31B H -0.1053 0.5866 0.3733 0.070 Uiso 1 1 calc R
H31C H -0.0237 0.6899 0.4142 0.070 Uiso 1 1 calc R
C16 C 0.2781(10) 0.1747(5) 0.3015(4) 0.0427(16) Uani 1 1 d .
H16A H 0.2804 0.1210 0.2647 0.051 Uiso 1 1 calc R
C13 C 0.2702(11) 0.3340(5) 0.4129(4) 0.0438(17) Uani 1 1 d .
H13A H 0.2695 0.3871 0.4500 0.053 Uiso 1 1 calc R
C3 C 0.2227(10) 0.8171(6) 0.1351(4) 0.0456(17) Uani 1 1 d .
H3B H 0.2167 0.8640 0.0944 0.055 Uiso 1 1 calc R
C6 C 0.2197(12) 0.5512(6) 0.0436(4) 0.053(2) Uani 1 1 d .
H6A H 0.2171 0.5222 -0.0042 0.064 Uiso 1 1 calc R
C15 C 0.2883(11) 0.1486(6) 0.3744(4) 0.0503(19) Uani 1 1 d .
H15A H 0.3006 0.0752 0.3876 0.060 Uiso 1 1 calc R
C14 C 0.2810(11) 0.2261(6) 0.4292(4) 0.0499(19) Uani 1 1 d .
H14A H 0.2836 0.2040 0.4787 0.060 Uiso 1 1 calc R

loop_
_atom_site_aniso_label
_atom_site_aniso_U_11
_atom_site_aniso_U_22
_atom_site_aniso_U_33
_atom_site_aniso_U_23
_atom_site_aniso_U_13
_atom_site_aniso_U_12
Al1 0.0269(10) 0.0329(10) 0.0327(10) -0.0047(7) 0.0022(7) 0.0000(8)
N3 0.037(3) 0.038(3) 0.035(3) -0.004(2) 0.003(2) 0.001(2)
N2 0.033(3) 0.028(3) 0.033(3) -0.002(2) 0.001(2) -0.002(2)
N1 0.027(3) 0.032(3) 0.036(3) 0.001(2) 0.002(2) 0.004(2)
C12 0.035(4) 0.033(3) 0.034(3) -0.003(3) 0.003(3) -0.002(3)
C9 0.023(3) 0.041(4) 0.034(3) -0.005(3) 0.001(2) -0.005(3)
C11 0.022(3) 0.040(3) 0.036(3) -0.011(3) 0.006(2) -0.001(3)
C4 0.057(5) 0.045(4) 0.034(3) 0.002(3) -0.003(3) 0.005(3)
C8 0.034(4) 0.040(4) 0.038(3) 0.001(3) 0.002(3) -0.002(3)
C17 0.027(3) 0.033(3) 0.043(4) -0.003(3) 0.002(3) 0.000(3)
C1 0.024(3) 0.037(4) 0.045(4) -0.002(3) 0.000(3) -0.002(3)
C10 0.038(4) 0.034(4) 0.059(4) -0.013(3) 0.000(3) 0.001(3)
C5 0.063(5) 0.055(5) 0.038(4) 0.003(3) -0.004(3) 0.002(4)
C7 0.043(4) 0.047(4) 0.035(3) -0.005(3) 0.002(3) 0.001(3)
C2 0.038(4) 0.034(4) 0.054(4) -0.002(3) 0.003(3) -0.001(3)
C32 0.038(4) 0.058(5) 0.041(4) -0.009(3) -0.010(3) 0.000(3)
C31 0.038(4) 0.056(5) 0.047(4) -0.009(3) 0.006(3) 0.006(3)
C16 0.047(4) 0.038(4) 0.043(4) -0.007(3) 0.006(3) 0.000(3)
C13 0.055(5) 0.034(4) 0.041(4) 0.001(3) -0.004(3) -0.004(3)
C3 0.043(4) 0.040(4) 0.054(4) 0.012(3) -0.001(3) -0.002(3)
C6 0.065(5) 0.063(5) 0.031(3) -0.005(3) 0.003(3) 0.000(4)
C15 0.052(5) 0.035(4) 0.064(5) 0.004(3) 0.003(4) -0.003(3)
C14 0.060(5) 0.049(4) 0.041(4) 0.003(3) -0.001(3) -0.003(4)

loop_
_atom_type_symbol
_atom_type_description
_atom_type_scat_dispersion_real
_atom_type_scat_dispersion_imag
_atom_type_scat_source
C C 0.0033 0.0016 'International Tables Vol C Tables 4.2.6.8 and 6.1.1.4'
H H 0.0000 0.0000 'International Tables Vol C Tables 4.2.6.8 and 6.1.1.4'
N N 0.0061 0.0033 'International Tables Vol C Tables 4.2.6.8 and 6.1.1.4'
Al Al 0.0645 0.0514 'International Tables Vol C Tables 4.2.6.8 and 6.1.1.4'

loop_
_geom_angle_atom_site_label_1
_geom_angle_atom_site_label_2
_geom_angle_atom_site_label_3
_geom_angle
N2 Al1 C31 109.3(3)
N2 Al1 C32 109.2(3)
C31 Al1 C32 118.0(3)
N2 Al1 N1 95.5(2)
C31 Al1 N1 110.2(3)
C32 Al1 N1 112.2(3)
C11 N3 C17 103.0(5)
C11 N2 C12 104.2(5)
C11 N2 Al1 127.9(4)
C12 N2 Al1 127.9(4)
C1 N1 C9 118.7(5)
C1 N1 Al1 116.5(4)
C9 N1 Al1 124.9(4)
N2 C12 C17 107.0(5)
N2 C12 C13 130.8(6)
C17 C12 C13 122.2(6)
N1 C9 C8 122.8(5)
N1 C9 C4 119.4(6)
C8 C9 C4 117.9(5)
N3 C11 N2 114.9(5)
N3 C11 C8 121.6(5)
N2 C11 C8 123.5(5)
C5 C4 C3 121.0(6)
C5 C4 C9 120.0(6)
C3 C4 C9 119.1(6)
C7 C8 C9 118.8(6)
C7 C8 C11 115.7(6)
C9 C8 C11 125.4(5)
N3 C17 C12 110.8(5)
N3 C17 C16 129.0(6)
C12 C17 C16 120.2(6)
N1 C1 C2 123.0(6)
N1 C1 C10 118.9(6)
C2 C1 C10 118.1(6)
C6 C5 C4 121.3(7)
C8 C7 C6 122.7(7)
C3 C2 C1 120.4(6)
C15 C16 C17 117.0(6)
C14 C13 C12 117.0(6)
C2 C3 C4 119.5(6)
C5 C6 C7 119.3(6)
C16 C15 C14 122.4(7)
C13 C14 C15 121.2(7)

loop_
_geom_bond_atom_site_label_1
_geom_bond_atom_site_label_2
_geom_bond_distance
Al1 N2 1.882(5)
Al1 C31 1.963(7)
Al1 C32 1.964(6)
Al1 N1 1.998(5)
N3 C11 1.349(8)
N3 C17 1.379(8)
N2 C11 1.371(7)
N2 C12 1.389(8)
N1 C1 1.344(8)
N1 C9 1.407(7)
C12 C17 1.395(8)
C12 C13 1.400(9)
C9 C8 1.434(9)
C9 C4 1.438(9)
C11 C8 1.481(9)
C4 C5 1.418(9)
C4 C3 1.422(10)
C8 C7 1.392(9)
C17 C16 1.409(9)
C1 C2 1.405(9)
C1 C10 1.498(9)
C5 C6 1.355(11)
C7 C6 1.403(10)
C2 C3 1.347(9)
C16 C15 1.381(10)
C13 C14 1.379(10)
C15 C14 1.396(10)

loop_
_geom_torsion_atom_site_label_1
_geom_torsion_atom_site_label_2
_geom_torsion_atom_site_label_3
_geom_torsion_atom_site_label_4
_geom_torsion
C31 Al1 N2 C11 112.2(5)
C32 Al1 N2 C11 -117.2(5)
N1 Al1 N2 C11 -1.4(5)
C31 Al1 N2 C12 -68.7(6)
C32 Al1 N2 C12 61.8(6)
N1 Al1 N2 C12 177.6(5)
N2 Al1 N1 C1 -177.5(5)
C31 Al1 N1 C1 69.5(5)
C32 Al1 N1 C1 -64.1(5)
N2 Al1 N1 C9 2.7(5)
C31 Al1 N1 C9 -110.3(5)
C32 Al1 N1 C9 116.0(5)
C11 N2 C12 C17 -0.2(7)
Al1 N2 C12 C17 -179.4(4)
C11 N2 C12 C13 179.1(7)
Al1 N2 C12 C13 -0.1(10)
C1 N1 C9 C8 177.6(6)
Al1 N1 C9 C8 -2.6(8)
C1 N1 C9 C4 -1.3(9)
Al1 N1 C9 C4 178.5(5)
C17 N3 C11 N2 0.4(7)
C17 N3 C11 C8 179.4(5)
C12 N2 C11 N3 -0.2(7)
Al1 N2 C11 N3 179.1(4)
C12 N2 C11 C8 -179.1(6)
Al1 N2 C11 C8 0.1(9)
N1 C9 C4 C5 -179.1(6)
C8 C9 C4 C5 2.0(10)
N1 C9 C4 C3 1.0(10)
C8 C9 C4 C3 -177.9(6)
N1 C9 C8 C7 179.1(6)
C4 C9 C8 C7 -2.0(9)
N1 C9 C8 C11 0.7(10)
C4 C9 C8 C11 179.6(6)
N3 C11 C8 C7 3.3(9)
N2 C11 C8 C7 -177.8(6)
N3 C11 C8 C9 -178.2(6)
N2 C11 C8 C9 0.7(10)
C11 N3 C17 C12 -0.5(7)
C11 N3 C17 C16 -179.5(7)
N2 C12 C17 N3 0.5(7)
C13 C12 C17 N3 -178.9(6)
N2 C12 C17 C16 179.5(6)
C13 C12 C17 C16 0.2(10)
C9 N1 C1 C2 0.1(9)
Al1 N1 C1 C2 -179.8(5)
C9 N1 C1 C10 179.6(5)
Al1 N1 C1 C10 -0.2(8)
C3 C4 C5 C6 178.2(7)
C9 C4 C5 C6 -1.6(12)
C9 C8 C7 C6 1.6(10)
C11 C8 C7 C6 -179.7(7)
N1 C1 C2 C3 1.5(10)
C10 C1 C2 C3 -178.1(6)
N3 C17 C16 C15 178.5(6)
C12 C17 C16 C15 -0.3(10)
N2 C12 C13 C14 179.8(7)
C17 C12 C13 C14 -1.1(10)
C1 C2 C3 C4 -1.7(11)
C5 C4 C3 C2 -179.4(7)
C9 C4 C3 C2 0.5(11)
C4 C5 C6 C7 1.2(12)
C8 C7 C6 C5 -1.2(12)
C17 C16 C15 C14 1.4(11)
C12 C13 C14 C15 2.1(11)
C16 C15 C14 C13 -2.4(12)
